data_2006485
loop_
_publ_author_name
'Th\"onnessen, Holger'
'Jones, Peter G.'
'Schmutzler, Reinhard'
'Gloede, J\"org'

_publ_section_title
;
 An Unusual Calix[4]arene Derivative Containing Phosphorus with
 Coordination Numbers 4, 5 and 6
;
_journal_issue 9
_journal_name_full 'Acta Crystallographica Section C'
_journal_page_first 1310
_journal_page_last 1312
_journal_paper_doi 10.1107/S0108270197004721
_journal_volume 53
_journal_year 1997
_chemical_formula_moiety 'C44 H52 Cl5 O4 P2 + P Cl6 -, C H2 Cl2'
_chemical_formula_sum 'C45 H54 Cl13 O4 P3'
_chemical_formula_weight 1212.64
_chemical_name_systematic
;
 ?
;
_space_group_IT_number 2
_symmetry_cell_setting triclinic
_symmetry_space_group_name_Hall '-P 1'
_symmetry_space_group_name_H-M 'P -1'
_audit_creation_method SHELXL
_cell_angle_alpha 96.474(8)
_cell_angle_beta 90.053(6)
_cell_angle_gamma 96.379(8)
_cell_formula_units_Z 2
_cell_length_a 10.5549(10)
_cell_length_b 14.3979(14)
_cell_length_c 18.1350(2)
_cell_measurement_reflns_used 63
_cell_measurement_temperature 173(2)
_cell_measurement_theta_max 12.5
_cell_measurement_theta_min 3.5
_cell_volume 2721.2(4)
_computing_cell_refinement XSCANS
_computing_data_collection 'XSCANS (Fait, 1991)'
_computing_data_reduction XSCANS
_computing_molecular_graphics 'XP (Siemens, 1994)'
_computing_publication_material SHELXL-93
_computing_structure_refinement 'SHELXL-93 (Sheldrick, 1993)'
_computing_structure_solution 'SHELXS-86 (Sheldrick, 1990)'
_diffrn_ambient_temperature 173(2)
_diffrn_measurement_device 'Siemens P4'
_diffrn_measurement_method '\w scans'
_diffrn_radiation_monochromator graphite
_diffrn_radiation_source 'fine-focus sealed tube'
_diffrn_radiation_type MoK\a
_diffrn_radiation_wavelength 0.71073
_diffrn_reflns_av_R_equivalents 0.0171
_diffrn_reflns_av_sigmaI/netI 0.0430
_diffrn_reflns_limit_h_max 12
_diffrn_reflns_limit_h_min -12
_diffrn_reflns_limit_k_max 3
_diffrn_reflns_limit_k_min -17
_diffrn_reflns_limit_l_max 21
_diffrn_reflns_limit_l_min -21
_diffrn_reflns_number 12178
_diffrn_reflns_theta_max 25.00
_diffrn_reflns_theta_min 3.00
_diffrn_standards_decay_% 0
_diffrn_standards_interval_count 247
_diffrn_standards_number 3
_exptl_absorpt_coefficient_mu 0.788
_exptl_absorpt_correction_type none
_exptl_crystal_colour colourless
_exptl_crystal_density_diffrn 1.480
_exptl_crystal_density_method 'not measured'
_exptl_crystal_description prism
_exptl_crystal_F_000 1244
_exptl_crystal_size_max 0.50
_exptl_crystal_size_mid 0.35
_exptl_crystal_size_min 0.20
_refine_diff_density_max 1.499
_refine_diff_density_min -0.977
_refine_ls_extinction_method none
_refine_ls_goodness_of_fit_all 1.049
_refine_ls_goodness_of_fit_obs 1.172
_refine_ls_hydrogen_treatment 'Methyl H atoms rigid, other H atoms riding'
_refine_ls_matrix_type full
_refine_ls_number_parameters 624
_refine_ls_number_reflns 9512
_refine_ls_number_restraints 529
_refine_ls_restrained_S_all 1.095
_refine_ls_restrained_S_obs 1.143
_refine_ls_R_factor_all 0.0835
_refine_ls_R_factor_obs .0575
_refine_ls_shift/esd_max 0.000
_refine_ls_shift/esd_mean 0.000
_refine_ls_structure_factor_coef Fsqd
_refine_ls_weighting_details 'w = 1/[\s^2^(Fo^2^)+(0.1087P)^2^] where P=(Fo^2^+2Fc^2^)/3'
_refine_ls_weighting_scheme calc
_refine_ls_wR_factor_all 0.1818
_refine_ls_wR_factor_obs .1587
_reflns_number_observed 6662
_reflns_number_total 9533
_reflns_observed_criterion >2sigma(I)
_cod_data_source_file fg1315.cif
_cod_data_source_block gloed
_cod_depositor_comments
;
The following automatic conversions were performed:
'_geom_bond_publ_flag' value 'Y' changed to 'y' according to
'/home/saulius/struct/CIF-dictionaries/cif_core.dic' dictionary named
'cif_core.dic' version 2.4.1 from 2010-06-29 (19 times).

Automatic conversion script
Id: cif_fix_enum 1527 2010-12-29 10:47:43Z saulius 
;
_cod_original_cell_volume 2721.1(5)
_cod_database_code 2006485

loop_
_symmetry_equiv_pos_as_xyz
'x, y, z'
'-x, -y, -z'

loop_
_atom_site_aniso_label
_atom_site_aniso_U_11
_atom_site_aniso_U_22
_atom_site_aniso_U_33
_atom_site_aniso_U_12
_atom_site_aniso_U_13
_atom_site_aniso_U_23
P1 .0228(5) .0317(5) .0231(5) .0066(4) .0024(4) .0022(4)
P2 .0293(5) .0373(6) .0408(6) .0093(5) .0006(4) .0095(5)
P3 .0363(6) .0360(6) .0435(6) .0026(5) -.0078(5) .0047(5)
Cl1 .0313(5) .0408(6) .0331(5) .0123(4) .0015(4) .0080(4)
Cl2 .0565(8) .0449(7) .0997(11) .0209(6) .0158(7) .0004(7)
Cl3 .0606(8) .0665(9) .0644(8) .0095(6) -.0027(6) .0401(7)
Cl4 .0339(6) .0675(8) .0540(7) .0075(5) -.0117(5) .0042(6)
Cl5 .0361(6) .0530(7) .0466(6) .0062(5) .0135(5) .0141(5)
Cl10 .0334(7) .0718(11) .217(2) .0142(7) -.0183(10) -.0319(13)
Cl11 .174(2) .0586(10) .0969(13) -.0152(11) -.0595(13) .0440(9)
Cl12 .0867(10) .0773(10) .0535(8) .0053(8) .0096(7) .0255(7)
Cl13 .0806(9) .0445(7) .0691(8) -.0023(7) -.0404(7) .0012(6)
Cl14 .0460(7) .0566(8) .0666(8) .0032(6) .0153(6) -.0079(6)
Cl15 .0400(6) .0605(8) .0748(9) .0108(6) -.0074(6) -.0258(7)
O1 .0254(13) .041(2) .0270(13) .0076(12) .0038(10) .0060(12)
O3 .0272(13) .0323(15) .0244(13) .0054(11) .0022(10) .0005(11)
O5 .0247(13) .0354(15) .0273(13) .0056(11) .0008(10) .0103(11)
O7 .0262(13) .0285(14) .0233(12) .0058(11) .0020(10) .0010(11)
C11 .028(2) .034(2) .027(2) .006(2) .0090(15) .005(2)
C12 .027(2) .032(2) .028(2) .005(2) .0088(15) .003(2)
C13 .035(2) .034(2) .026(2) .008(2) .007(2) .002(2)
C14 .033(2) .035(2) .032(2) .008(2) .009(2) .006(2)
C15 .036(2) .029(2) .038(2) .006(2) .013(2) .004(2)
C16 .029(2) .032(2) .032(2) .001(2) .013(2) .005(2)
C17 .033(2) .033(2) .033(2) -.006(2) .010(2) .001(2)
C18 .042(2) .042(2) .043(2) .015(2) .005(2) .015(2)
C19 .223(9) .041(3) .060(4) .047(4) -.040(5) .008(3)
C20 .034(3) .185(8) .096(5) .026(4) .005(3) .075(5)
C21 .055(3) .057(3) .038(2) .011(2) .003(2) .016(2)
C31 .030(2) .023(2) .026(2) .003(2) .0010(15) -.0010(15)
C32 .037(2) .030(2) .027(2) -.005(2) .006(2) .000(2)
C33 .052(3) .025(2) .030(2) -.001(2) .011(2) .004(2)
C34 .050(2) .027(2) .036(2) .005(2) .009(2) .002(2)
C35 .042(2) .028(2) .030(2) .008(2) .011(2) -.001(2)
C36 .037(2) .025(2) .024(2) .002(2) .003(2) -.001(2)
C37 .038(2) .030(2) .025(2) .007(2) .007(2) .002(2)
C38 .066(3) .029(2) .065(3) .013(2) .021(2) .013(2)
C39A .073(8) .029(5) .057(7) .017(5) .008(5) .011(5)
C40A .108(12) .049(7) .096(8) .045(8) .056(8) .029(6)
C41A .073(7) .044(6) .119(10) .019(5) -.012(6) .017(6)
C39B .104(16) .063(12) .092(12) .046(10) .033(12) .053(12)
C40B .095(11) .031(6) .073(7) .010(7) .037(7) -.003(5)
C41B .074(6) .043(7) .119(15) .029(5) .007(7) .015(7)
C51 .022(2) .034(2) .024(2) .007(2) .0052(14) .010(2)
C52 .027(2) .030(2) .022(2) .004(2) .0087(14) .0037(15)
C53 .031(2) .030(2) .020(2) .003(2) .0016(14) .0002(15)
C54 .027(2) .032(2) .028(2) .004(2) .0003(15) .002(2)
C55 .028(2) .030(2) .032(2) .006(2) .0031(15) .003(2)
C56 .021(2) .035(2) .024(2) .004(2) .0033(14) .004(2)
C57 .025(2) .039(2) .027(2) .005(2) .0004(15) -.001(2)
C58 .044(2) .036(2) .037(2) .009(2) -.009(2) .007(2)
C59 .105(5) .041(3) .079(4) .025(3) -.044(3) .003(3)
C60 .061(3) .103(5) .056(3) .024(3) .002(2) .046(3)
C61 .045(3) .055(3) .076(4) .012(2) -.022(2) .014(3)
C71 .029(2) .024(2) .022(2) .0094(15) -.0036(14) -.0016(14)
C72 .022(2) .034(2) .022(2) .010(2) -.0061(14) .002(2)
C73 .027(2) .031(2) .027(2) .004(2) -.0061(15) .002(2)
C74 .034(2) .032(2) .025(2) .012(2) -.0071(15) .005(2)
C75 .036(2) .035(2) .023(2) .017(2) .001(2) .002(2)
C76 .029(2) .031(2) .023(2) .011(2) -.0016(14) .005(2)
C77 .039(2) .031(2) .027(2) .011(2) .008(2) .003(2)
C78 .047(2) .033(2) .033(2) .012(2) -.007(2) -.004(2)
C79 .092(4) .045(3) .063(3) .019(3) -.047(3) -.012(3)
C80 .105(4) .030(2) .045(3) .009(3) .029(3) -.002(2)
C81 .043(2) .033(2) .045(2) .008(2) .000(2) .002(2)
Cl98 .144(2) .119(2) .0877(13) -.0298(15) .0426(13) -.0146(12)
Cl99 .0974(12) .0865(12) .0682(10) .0221(10) .0032(8) .0032(8)
C99 .078(5) .126(7) .095(5) -.012(5) -.017(4) -.019(5)

loop_
_atom_site_label
_atom_site_fract_x
_atom_site_fract_y
_atom_site_fract_z
_atom_site_U_iso_or_equiv
_atom_site_thermal_displace_type
_atom_site_calc_flag
_atom_site_refinement_flags
_atom_site_occupancy
_atom_site_disorder_group
_atom_site_type_symbol
P1 .65444(9) .23698(7) .24601(5) .0257(2) Uani d U 1 . P
P2 1.13920(10) .19838(8) .20973(6) .0350(3) Uani d U 1 . P
P3 .43860(11) .61236(8) .29073(6) .0387(3) Uani d . 1 . P
Cl1 .57655(9) .32768(7) .19570(5) .0342(2) Uani d . 1 . Cl
Cl2 1.21102(13) .08597(9) .15488(9) .0665(4) Uani d . 1 . Cl
Cl3 1.07079(13) .11515(10) .29339(8) .0612(4) Uani d . 1 . Cl
Cl4 1.26245(10) .27770(9) .28198(7) .0519(3) Uani d . 1 . Cl
Cl5 1.20437(10) .28045(8) .12376(6) .0445(3) Uani d . 1 . Cl
Cl10 .25206(13) .64496(12) .32177(14) .1106(8) Uani d . 1 . Cl
Cl11 .4519(2) .70676(12) .21004(11) .1093(8) Uani d . 1 . Cl
Cl12 .4291(2) .51681(11) .37370(8) .0714(4) Uani d . 1 . Cl
Cl13 .35962(14) .50031(9) .21224(8) .0659(4) Uani d . 1 . Cl
Cl14 .62610(12) .57520(9) .26650(7) .0577(3) Uani d . 1 . Cl
Cl15 .51773(11) .72415(10) .37097(8) .0606(4) Uani d . 1 . Cl
O1 .5516(2) .2009(2) .29964(14) .0307(6) Uani d U 1 . O
O3 .6830(2) .1584(2) .18655(13) .0280(6) Uani d U 1 . O
O5 .9955(2) .2201(2) .20193(13) .0285(6) Uani d U 1 . O
O7 .7757(2) .2798(2) .28957(13) .0259(6) Uani d U 1 . O
C11 .6006(3) .1590(3) .3607(2) .0291(8) Uani d U 1 . C
C12 .6325(3) .2187(3) .4250(2) .0291(8) Uani d U 1 . C
C13 .6787(4) .1778(3) .4836(2) .0312(8) Uani d U 1 . C
H13 .7016 .2161 .5288 .037 Uiso calc R 1 . H
C14 .6925(4) .0821(3) .4784(2) .0330(9) Uani d U 1 . C
C15 .6617(4) .0278(3) .4110(2) .0342(9) Uani d U 1 . C
H15 .6728 -.0372 .4064 .041 Uiso calc R 1 . H
C16 .6155(4) .0649(3) .3506(2) .0314(9) Uani d U 1 . C
C17 .5844(4) .0071(3) .2767(2) .0338(9) Uani d U 1 . C
H17A .5166 .0344 .2514 .041 Uiso calc R 1 . H
H17B .5508 -.0576 .2855 .041 Uiso calc R 1 . H
C18 .7463(4) .0402(3) .5444(2) .0408(10) Uani d U 1 . C
C19 .7256(9) -.0662(4) .5347(3) .105(3) Uani d U 1 . C
H19A .7768 -.0906 .5717 .126 Uiso calc R 1 . H
H19B .7514 -.0898 .4848 .126 Uiso calc R 1 . H
H19C .6352 -.0872 .5414 .126 Uiso calc R 1 . H
C20 .8878(5) .0749(6) .5523(4) .100(3) Uani d U 1 . C
H20A .8984 .1421 .5703 .119 Uiso calc R 1 . H
H20B .9285 .0649 .5040 .119 Uiso calc R 1 . H
H20C .9274 .0400 .5878 .119 Uiso calc R 1 . H
C21 .6830(5) .0757(4) .6164(2) .0489(11) Uani d U 1 . C
H21A .7074 .1435 .6279 .059 Uiso calc R 1 . H
H21B .7109 .0429 .6570 .059 Uiso calc R 1 . H
H21C .5901 .0634 .6105 .059 Uiso calc R 1 . H
C31 .7432(3) .0735(3) .1829(2) .0267(8) Uani d U 1 . C
C32 .6992(4) .0028(3) .2262(2) .0323(9) Uani d U 1 . C
C33 .7620(4) -.0775(3) .2204(2) .0358(9) Uani d U 1 . C
H33 .7353 -.1255 .2508 .043 Uiso calc R 1 . H
C34 .8622(4) -.0907(3) .1720(2) .0375(9) Uani d U 1 . C
C35 .8940(4) -.0209(3) .1261(2) .0333(9) Uani d U 1 . C
H35 .9590 -.0300 .0907 .040 Uiso calc R 1 . H
C36 .8359(4) .0622(3) .1293(2) .0290(8) Uani d U 1 . C
C37 .8730(4) .1280(3) .0713(2) .0307(8) Uani d U 1 . C
H37A .9587 .1154 .0533 .037 Uiso calc R 1 . H
H37B .8131 .1102 .0287 .037 Uiso calc R 1 . H
C38 .9343(5) -.1774(3) .1685(3) .0524(12) Uani d DU 1 . C
C39A .8472(14) -.2599(11) .1924(8) .052(4) Uani d PDU .553(13) 1 C
H39A .8036 -.2393 .2381 .062 Uiso calc PR .553 1 H
H39B .8980 -.3105 .2015 .062 Uiso calc PR .553 1 H
H39C .7838 -.2828 .1532 .062 Uiso calc PR .553 1 H
C40A 1.0032(16) -.1994(9) .1021(7) .080(5) Uani d PDU .553(13) 1 C
H40A 1.0568 -.1431 .0904 .096 Uiso calc PR .553 1 H
H40B .9428 -.2213 .0610 .096 Uiso calc PR .553 1 H
H40C 1.0570 -.2490 .1093 .096 Uiso calc PR .553 1 H
C41A 1.0385(11) -.1539(7) .2357(8) .077(4) Uani d PDU .553(13) 1 C
H41A .9949 -.1384 .2824 .093 Uiso calc PR .553 1 H
H41B 1.0992 -.1003 .2258 .093 Uiso calc PR .553 1 H
H41C 1.0842 -.2089 .2394 .093 Uiso calc PR .553 1 H
C39B .888(2) -.2528(17) .2142(11) .080(7) Uani d PDU .447(13) 2 C
H39D .7962 -.2699 .2054 .096 Uiso calc PR .447 2 H
H39E .9037 -.2304 .2668 .096 Uiso calc PR .447 2 H
H39F .9331 -.3080 .2006 .096 Uiso calc PR .447 2 H
C40B .9080(18) -.2288(9) .0823(6) .067(4) Uani d PDU .447(13) 2 C
H40D .9359 -.1841 .0471 .080 Uiso calc PR .447 2 H
H40E .8167 -.2492 .0749 .080 Uiso calc PR .447 2 H
H40F .9558 -.2836 .0741 .080 Uiso calc PR .447 2 H
C41B 1.0766(11) -.1530(9) .1671(11) .077(5) Uani d PDU .447(13) 2 C
H41D 1.0972 -.1026 .1355 .092 Uiso calc PR .447 2 H
H41E 1.1167 -.2086 .1474 .092 Uiso calc PR .447 2 H
H41F 1.1086 -.1318 .2177 .092 Uiso calc PR .447 2 H
C51 .9393(3) .2771(3) .1552(2) .0257(8) Uani d U 1 . C
C52 .8767(3) .2321(3) .0915(2) .0263(8) Uani d U 1 . C
C53 .8167(4) .2873(3) .0481(2) .0271(8) Uani d U 1 . C
H53 .7748 .2582 .0037 .033 Uiso calc R 1 . H
C54 .8147(3) .3846(3) .0664(2) .0291(8) Uani d U 1 . C
C55 .8713(3) .4234(3) .1344(2) .0299(8) Uani d U 1 . C
H55 .8672 .4882 .1500 .036 Uiso calc R 1 . H
C56 .9336(3) .3707(3) .1802(2) .0264(8) Uani d U 1 . C
C57 .9878(3) .4138(3) .2542(2) .0307(8) Uani d U 1 . C
H57A 1.0402 .4735 .2471 .037 Uiso calc R 1 . H
H57B 1.0458 .3711 .2717 .037 Uiso calc R 1 . H
C58 .7522(4) .4415(3) .0138(2) .0384(10) Uani d U 1 . C
C59 .7497(7) .5432(4) .0452(3) .074(2) Uani d U 1 . C
H59A .7079 .5765 .0094 .089 Uiso calc R 1 . H
H59B .8372 .5729 .0546 .089 Uiso calc R 1 . H
H59C .7024 .5462 .0917 .089 Uiso calc R 1 . H
C60 .8270(5) .4390(5) -.0581(3) .069(2) Uani d U 1 . C
H60A .7890 .4766 -.0922 .083 Uiso calc R 1 . H
H60B .8244 .3738 -.0811 .083 Uiso calc R 1 . H
H60C .9158 .4649 -.0473 .083 Uiso calc R 1 . H
C61 .6159(5) .3988(4) -.0048(3) .0576(13) Uani d U 1 . C
H61A .5799 .4328 -.0422 .069 Uiso calc R 1 . H
H61B .5644 .4036 .0402 .069 Uiso calc R 1 . H
H61C .6156 .3325 -.0243 .069 Uiso calc R 1 . H
C71 .7931(3) .3709(3) .3362(2) .0247(8) Uani d U 1 . C
C72 .8925(3) .4347(3) .3156(2) .0258(8) Uani d U 1 . C
C73 .9118(4) .5211(3) .3580(2) .0285(8) Uani d U 1 . C
H73 .9774 .5664 .3443 .034 Uiso calc R 1 . H
C74 .8385(4) .5446(3) .4202(2) .0294(8) Uani d U 1 . C
C75 .7458(4) .4760(3) .4393(2) .0305(8) Uani d U 1 . C
H75 .6966 .4900 .4821 .037 Uiso calc R 1 . H
C76 .7207(3) .3871(3) .3988(2) .0268(8) Uani d U 1 . C
C77 .6143(4) .3213(3) .4285(2) .0316(9) Uani d U 1 . C
H77A .6006 .3448 .4809 .038 Uiso calc R 1 . H
H77B .5351 .3263 .4007 .038 Uiso calc R 1 . H
C78 .8640(4) .6421(3) .4645(2) .0377(9) Uani d U 1 . C
C79 .9955(6) .6490(4) .5041(3) .067(2) Uani d U 1 . C
H79A 1.0606 .6341 .4675 .080 Uiso calc R 1 . H
H79B .9917 .6043 .5412 .080 Uiso calc R 1 . H
H79C 1.0174 .7130 .5286 .080 Uiso calc R 1 . H
C80 .7592(6) .6602(3) .5199(3) .0603(15) Uani d U 1 . C
H80A .7574 .6151 .5566 .072 Uiso calc R 1 . H
H80B .6768 .6528 .4938 .072 Uiso calc R 1 . H
H80C .7758 .7243 .5451 .072 Uiso calc R 1 . H
C81 .8704(4) .7178(3) .4119(2) .0403(10) Uani d U 1 . C
H81A .9419 .7106 .3781 .048 Uiso calc R 1 . H
H81B .8829 .7801 .4407 .048 Uiso calc R 1 . H
H81C .7907 .7116 .3832 .048 Uiso calc R 1 . H
Cl98 .5095(2) .8629(2) -.03429(11) .1225(8) Uani d . 1 . Cl
Cl99 .3953(2) .89681(13) .10803(9) .0836(5) Uani d . 1 . Cl
C99 .5343(7) .8764(6) .0613(4) .104(3) Uani d . 1 . C
H99A .5653 .8188 .0764 .125 Uiso calc R 1 . H
H99B .6006 .9297 .0751 .125 Uiso calc R 1 . H

loop_
_atom_type_symbol
_atom_type_description
_atom_type_scat_dispersion_real
_atom_type_scat_dispersion_imag
_atom_type_scat_source
C C 0.0033 0.0016 'International Tables Vol C Tables 4.2.6.8 and 6.1.1.4'
H H 0.0000 0.0000 'International Tables Vol C Tables 4.2.6.8 and 6.1.1.4'
O O 0.0106 0.0060 'International Tables Vol C Tables 4.2.6.8 and 6.1.1.4'
P P 0.1023 0.0942 'International Tables Vol C Tables 4.2.6.8 and 6.1.1.4'
Cl Cl 0.1484 0.1585 'International Tables Vol C Tables 4.2.6.8 and 6.1.1.4'

loop_
_geom_angle_atom_site_label_1
_geom_angle_atom_site_label_2
_geom_angle_atom_site_label_3
_geom_angle
_geom_angle_publ_flag
O3 P1 O7 111.15(14) y
O3 P1 O1 111.05(15) y
O7 P1 O1 110.10(14) y
O3 P1 Cl1 106.70(11) y
O7 P1 Cl1 112.85(11) y
O1 P1 Cl1 104.79(11) y
O5 P2 Cl4 121.66(12) y
O5 P2 Cl2 124.12(12) y
Cl4 P2 Cl2 114.08(7) y
O5 P2 Cl3 85.61(11) y
Cl4 P2 Cl3 91.01(7) y
Cl2 P2 Cl3 90.07(7) y
O5 P2 Cl5 93.48(10) y
Cl4 P2 Cl5 90.39(7) y
Cl2 P2 Cl5 89.55(7) y
Cl3 P2 Cl5 178.59(8) y
Cl11 P3 Cl13 91.60(8) y
Cl11 P3 Cl10 92.34(11) y
Cl13 P3 Cl10 90.64(8) y
Cl11 P3 Cl15 89.14(8) y
Cl13 P3 Cl15 179.26(8) y
Cl10 P3 Cl15 89.22(7) y
Cl11 P3 Cl14 91.48(9) y
Cl13 P3 Cl14 90.25(7) y
Cl10 P3 Cl14 176.06(10) y
Cl15 P3 Cl14 89.83(6) y
Cl11 P3 Cl12 178.84(9) y
Cl13 P3 Cl12 89.12(7) y
Cl10 P3 Cl12 88.57(9) y
Cl15 P3 Cl12 90.14(7) y
Cl14 P3 Cl12 87.60(7) y
C11 O1 P1 114.4(2) y
C31 O3 P1 137.3(2) y
C51 O5 P2 131.0(2) y
C71 O7 P1 126.3(2) y
C16 C11 C12 125.1(4) ?
C16 C11 O1 118.4(3) ?
C12 C11 O1 116.5(3) ?
C13 C12 C11 116.1(4) ?
C13 C12 C77 123.9(4) ?
C11 C12 C77 119.9(4) ?
C12 C13 C14 122.1(4) ?
C15 C14 C13 118.0(4) ?
C15 C14 C18 121.7(4) ?
C13 C14 C18 120.3(4) ?
C16 C15 C14 122.4(4) ?
C11 C16 C15 116.2(4) ?
C11 C16 C17 120.9(4) ?
C15 C16 C17 122.9(4) ?
C16 C17 C32 113.0(3) ?
C19 C18 C20 110.7(6) ?
C19 C18 C21 108.4(4) ?
C20 C18 C21 107.1(5) ?
C19 C18 C14 112.0(4) ?
C20 C18 C14 108.1(4) ?
C21 C18 C14 110.4(3) ?
C36 C31 C32 122.8(4) ?
C36 C31 O3 116.7(3) ?
C32 C31 O3 120.2(3) ?
C33 C32 C31 117.4(3) ?
C33 C32 C17 118.6(3) ?
C31 C32 C17 124.0(4) ?
C32 C33 C34 122.8(4) ?
C35 C34 C33 116.6(4) ?
C35 C34 C38 121.1(4) ?
C33 C34 C38 122.3(4) ?
C34 C35 C36 123.7(4) ?
C31 C36 C35 116.3(3) ?
C31 C36 C37 126.1(3) ?
C35 C36 C37 117.5(3) ?
C52 C37 C36 119.4(3) ?
C39B C38 C41B 115.9(11) ?
C40A C38 C39A 114.4(9) ?
C40A C38 C34 116.7(5) ?
C39B C38 C34 118.0(11) ?
C41B C38 C34 112.6(6) ?
C39A C38 C34 109.6(8) ?
C40A C38 C41A 106.9(9) ?
C39A C38 C41A 103.0(7) ?
C34 C38 C41A 104.8(5) ?
C39B C38 C40B 103.0(11) ?
C41B C38 C40B 100.2(9) ?
C34 C38 C40B 103.9(6) ?
C56 C51 C52 123.4(3) ?
C56 C51 O5 118.7(3) ?
C52 C51 O5 117.2(3) ?
C53 C52 C51 117.0(3) ?
C53 C52 C37 121.5(3) ?
C51 C52 C37 121.5(3) ?
C52 C53 C54 123.1(3) ?
C55 C54 C53 116.3(3) ?
C55 C54 C58 123.6(4) ?
C53 C54 C58 120.0(3) ?
C56 C55 C54 122.6(4) ?
C51 C56 C55 117.1(3) ?
C51 C56 C57 121.9(3) ?
C55 C56 C57 121.0(4) ?
C56 C57 C72 116.8(3) ?
C59 C58 C54 112.8(4) ?
C59 C58 C61 108.4(4) ?
C54 C58 C61 110.6(4) ?
C59 C58 C60 108.4(5) ?
C54 C58 C60 108.5(4) ?
C61 C58 C60 108.0(4) ?
C76 C71 C72 123.7(3) ?
C76 C71 O7 120.9(3) ?
C72 C71 O7 115.3(3) ?
C73 C72 C71 117.0(3) ?
C73 C72 C57 117.5(3) ?
C71 C72 C57 125.3(3) ?
C72 C73 C74 122.6(4) ?
C75 C74 C73 116.9(4) ?
C75 C74 C78 123.0(3) ?
C73 C74 C78 120.1(4) ?
C74 C75 C76 123.5(3) ?
C71 C76 C75 116.0(3) ?
C71 C76 C77 128.2(3) ?
C75 C76 C77 115.7(3) ?
C12 C77 C76 117.8(3) ?
C80 C78 C81 108.0(4) ?
C80 C78 C74 111.6(4) ?
C81 C78 C74 109.9(3) ?
C80 C78 C79 111.1(4) ?
C81 C78 C79 107.9(4) ?
C74 C78 C79 108.3(3) ?
Cl99 C99 Cl98 111.2(4) ?

loop_
_geom_bond_atom_site_label_1
_geom_bond_atom_site_label_2
_geom_bond_site_symmetry_2
_geom_bond_distance
_geom_bond_publ_flag
P1 O3 . 1.528(3) y
P1 O7 . 1.534(3) y
P1 O1 . 1.544(3) y
P1 Cl1 . 1.9285(14) y
P2 O5 . 1.591(3) y
P2 Cl4 . 2.011(2) y
P2 Cl2 . 2.024(2) y
P2 Cl3 . 2.116(2) y
P2 Cl5 . 2.130(2) y
P3 Cl11 . 2.101(2) y
P3 Cl13 . 2.122(2) y
P3 Cl10 . 2.136(2) y
P3 Cl15 . 2.139(2) y
P3 Cl14 . 2.140(2) y
P3 Cl12 . 2.146(2) y
O1 C11 . 1.442(5) y
O3 C31 . 1.435(4) y
O5 C51 . 1.417(4) y
O7 C71 . 1.471(4) y
C11 C16 . 1.372(6) ?
C11 C12 . 1.386(5) ?
C12 C13 . 1.385(5) ?
C12 C77 . 1.506(5) ?
C13 C14 . 1.394(6) ?
C14 C15 . 1.392(6) ?
C14 C18 . 1.534(6) ?
C15 C16 . 1.383(6) ?
C16 C17 . 1.511(5) ?
C17 C32 . 1.523(5) ?
C18 C19 . 1.513(7) ?
C18 C20 . 1.523(7) ?
C18 C21 . 1.531(6) ?
C31 C36 . 1.389(5) ?
C31 C32 . 1.394(5) ?
C32 C33 . 1.390(6) ?
C33 C34 . 1.391(6) ?
C34 C35 . 1.389(6) ?
C34 C38 . 1.528(6) ?
C35 C36 . 1.399(5) ?
C36 C37 . 1.518(5) ?
C37 C52 . 1.499(5) ?
C38 C40A . 1.430(10) ?
C38 C39B . 1.480(14) ?
C38 C41B . 1.505(12) ?
C38 C39A . 1.522(11) ?
C38 C41A . 1.622(11) ?
C38 C40B . 1.661(12) ?
C51 C56 . 1.379(5) ?
C51 C52 . 1.388(5) ?
C52 C53 . 1.381(5) ?
C53 C54 . 1.405(5) ?
C54 C55 . 1.399(5) ?
C54 C58 . 1.521(5) ?
C55 C56 . 1.396(5) ?
C56 C57 . 1.499(5) ?
C57 C72 . 1.529(5) ?
C58 C59 . 1.512(7) ?
C58 C61 . 1.523(6) ?
C58 C60 . 1.525(7) ?
C71 C76 . 1.382(5) ?
C71 C72 . 1.395(5) ?
C72 C73 . 1.381(5) ?
C73 C74 . 1.401(5) ?
C74 C75 . 1.384(6) ?
C74 C78 . 1.533(6) ?
C75 C76 . 1.400(5) ?
C76 C77 . 1.524(5) ?
C78 C80 . 1.519(6) ?
C78 C81 . 1.523(6) ?
C78 C79 . 1.550(6) ?
Cl98 C99 . 1.739(8) ?
Cl99 C99 . 1.731(8) ?

loop_
_geom_torsion_atom_site_label_1
_geom_torsion_atom_site_label_2
_geom_torsion_atom_site_label_3
_geom_torsion_atom_site_label_4
_geom_torsion
O3 P1 O1 C11 86.2(3)
O7 P1 O1 C11 -37.3(3)
Cl1 P1 O1 C11 -159.0(2)
O7 P1 O3 C31 53.2(4)
O1 P1 O3 C31 -69.7(4)
Cl1 P1 O3 C31 176.6(3)
Cl4 P2 O5 C51 90.6(3)
Cl2 P2 O5 C51 -93.9(3)
Cl3 P2 O5 C51 179.0(3)
Cl5 P2 O5 C51 -2.1(3)
O3 P1 O7 C71 162.7(2)
O1 P1 O7 C71 -73.8(3)
Cl1 P1 O7 C71 42.9(3)
P1 O1 C11 C16 -87.4(4)
P1 O1 C11 C12 90.9(3)
C16 C11 C12 C13 -2.3(6)
O1 C11 C12 C13 179.6(3)
C16 C11 C12 C77 178.5(3)
O1 C11 C12 C77 0.4(5)
C11 C12 C13 C14 0.1(6)
C77 C12 C13 C14 179.2(4)
C12 C13 C14 C15 1.8(6)
C12 C13 C14 C18 178.9(4)
C13 C14 C15 C16 -1.6(6)
C18 C14 C15 C16 -178.7(4)
C12 C11 C16 C15 2.5(6)
O1 C11 C16 C15 -179.4(3)
C12 C11 C16 C17 -176.6(3)
O1 C11 C16 C17 1.5(5)
C14 C15 C16 C11 -0.4(6)
C14 C15 C16 C17 178.6(4)
C11 C16 C17 C32 92.3(5)
C15 C16 C17 C32 -86.7(5)
C15 C14 C18 C19 -16.2(7)
C13 C14 C18 C19 166.8(5)
C15 C14 C18 C20 106.1(5)
C13 C14 C18 C20 -71.0(6)
C15 C14 C18 C21 -137.1(4)
C13 C14 C18 C21 45.9(5)
P1 O3 C31 C36 -129.2(3)
P1 O3 C31 C32 57.4(5)
C36 C31 C32 C33 7.3(6)
O3 C31 C32 C33 -179.7(3)
C36 C31 C32 C17 -170.3(4)
O3 C31 C32 C17 2.7(6)
C16 C17 C32 C33 101.2(4)
C16 C17 C32 C31 -81.2(5)
C31 C32 C33 C34 -2.2(6)
C17 C32 C33 C34 175.5(4)
C32 C33 C34 C35 -2.9(6)
C32 C33 C34 C38 177.3(4)
C33 C34 C35 C36 3.5(6)
C38 C34 C35 C36 -176.7(4)
C32 C31 C36 C35 -6.8(6)
O3 C31 C36 C35 180.0(3)
C32 C31 C36 C37 168.9(4)
O3 C31 C36 C37 -4.3(5)
C34 C35 C36 C31 1.2(6)
C34 C35 C36 C37 -174.9(4)
C31 C36 C37 C52 37.8(6)
C35 C36 C37 C52 -146.6(4)
C35 C34 C38 C40A -20.4(10)
C33 C34 C38 C40A 159.4(9)
C35 C34 C38 C39B -174.7(11)
C33 C34 C38 C39B 5.1(12)
C35 C34 C38 C41B 46.0(10)
C33 C34 C38 C41B -134.2(9)
C35 C34 C38 C39A -152.4(7)
C33 C34 C38 C39A 27.4(8)
C35 C34 C38 C41A 97.6(7)
C33 C34 C38 C41A -82.6(7)
C35 C34 C38 C40B -61.6(8)
C33 C34 C38 C40B 118.3(7)
P2 O5 C51 C56 -89.6(4)
P2 O5 C51 C52 99.4(4)
C56 C51 C52 C53 6.5(5)
O5 C51 C52 C53 177.0(3)
C56 C51 C52 C37 -172.9(3)
O5 C51 C52 C37 -2.4(5)
C36 C37 C52 C53 -130.4(4)
C36 C37 C52 C51 48.9(5)
C51 C52 C53 C54 -1.4(5)
C37 C52 C53 C54 178.0(3)
C52 C53 C54 C55 -3.5(5)
C52 C53 C54 C58 177.0(3)
C53 C54 C55 C56 3.8(5)
C58 C54 C55 C56 -176.8(4)
C52 C51 C56 C55 -6.2(5)
O5 C51 C56 C55 -176.6(3)
C52 C51 C56 C57 171.7(3)
O5 C51 C56 C57 1.4(5)
C54 C55 C56 C51 0.9(5)
C54 C55 C56 C57 -177.1(3)
C51 C56 C57 C72 -105.7(4)
C55 C56 C57 C72 72.1(5)
C55 C54 C58 C59 -4.0(6)
C53 C54 C58 C59 175.5(4)
C55 C54 C58 C61 -125.6(4)
C53 C54 C58 C61 53.9(5)
C55 C54 C58 C60 116.1(5)
C53 C54 C58 C60 -64.4(5)
P1 O7 C71 C76 63.1(4)
P1 O7 C71 C72 -121.4(3)
C76 C71 C72 C73 -4.9(5)
O7 C71 C72 C73 179.9(3)
C76 C71 C72 C57 170.0(3)
O7 C71 C72 C57 -5.3(5)
C56 C57 C72 C73 -134.7(4)
C56 C57 C72 C71 50.5(5)
C71 C72 C73 C74 1.7(5)
C57 C72 C73 C74 -173.6(3)
C72 C73 C74 C75 1.4(5)
C72 C73 C74 C78 -179.5(3)
C73 C74 C75 C76 -1.6(5)
C78 C74 C75 C76 179.2(3)
C72 C71 C76 C75 4.6(5)
O7 C71 C76 C75 179.6(3)
C72 C71 C76 C77 -177.1(3)
O7 C71 C76 C77 -2.1(6)
C74 C75 C76 C71 -1.2(5)
C74 C75 C76 C77 -179.7(3)
C13 C12 C77 C76 96.0(4)
C11 C12 C77 C76 -85.0(5)
C71 C76 C77 C12 40.3(6)
C75 C76 C77 C12 -141.4(4)
C75 C74 C78 C80 -12.0(5)
C73 C74 C78 C80 168.9(4)
C75 C74 C78 C81 -131.7(4)
C73 C74 C78 C81 49.2(5)
C75 C74 C78 C79 110.7(5)
C73 C74 C78 C79 -68.4(5)
